data_2009368
loop_
_publ_author_name
'Kresinski, R.A.'
'Staples, R.J.'
'Fackler, J.P.Jr'

_publ_section_title
;
 Structure of
 dichlorobis(\m-hydroxo)bis(\m~3~-oxo)octaphenyltetratin(IV),
 [Sn~4~Cl~2~(O)~2~(OH)~2~(C~6~H~5~)~8~]
;
_journal_issue 1
_journal_name_full 'Acta Crystallographica Section C'
_journal_page_first 40
_journal_page_last 41
_journal_paper_doi 10.1107/S0108270193006018
_journal_volume 50
_journal_year 1994
_chemical_formula_sum 'C48 H42 Cl2 O4 Sn4'
_chemical_formula_weight 1228.52
_space_group_IT_number 2
_space_group_name_Hall '-P 1'
_space_group_name_H-M_alt 'P -1'
_symmetry_cell_setting triclinic
_symmetry_space_group_name_Hall '-P 1'
_symmetry_space_group_name_H-M 'P -1'
_atom_type_scat_source IntTabIV
_cell_angle_alpha 77.74(3)
_cell_angle_beta 66.49(2)
_cell_angle_gamma 75.63(2)
_cell_formula_units_Z 1
_cell_length_a 10.295(3)
_cell_length_b 10.791(3)
_cell_length_c 11.827(4)
_cell_measurement_reflns_used 20
_cell_measurement_temperature 293
_cell_measurement_theta_max 30
_cell_measurement_theta_min 25
_cell_volume 1157.6(6)
_diffrn_measurement_device 'Siemens R3m/E'
_diffrn_measurement_method Wycoff
_diffrn_radiation_type MoK\a
_diffrn_radiation_wavelength 0.71073
_diffrn_reflns_limit_h_max 11
_diffrn_reflns_limit_h_min 0
_diffrn_reflns_limit_k_max 11
_diffrn_reflns_limit_k_min -11
_diffrn_reflns_limit_l_max 12
_diffrn_reflns_limit_l_min -12
_diffrn_reflns_number 3283
_diffrn_reflns_theta_max 22.5
_diffrn_standards_decay_% <1
_diffrn_standards_interval_count 97
_diffrn_standards_number 3
_exptl_absorpt_coefficient_mu 2.302
_exptl_absorpt_correction_T_max 0.955
_exptl_absorpt_correction_T_min 0.702
_exptl_absorpt_correction_type empirical
_exptl_crystal_colour colourless????
_exptl_crystal_density_diffrn 1.76
_exptl_crystal_description prism???
_exptl_crystal_size_max 0.6
_exptl_crystal_size_mid 0.4
_exptl_crystal_size_min 0.2
_refine_diff_density_max 0.36
_refine_diff_density_min -0.90
_refine_ls_goodness_of_fit_obs 1.080
_refine_ls_hydrogen_treatment noref
_refine_ls_number_parameters 262
_refine_ls_number_reflns 2534
_refine_ls_R_factor_obs 0.0237
_refine_ls_shift/esd_max 0.006
_refine_ls_structure_factor_coef F
_refine_ls_weighting_details 'w = [\s^2^(F~o~) + 0.0005F~o~^2^]^-1^'
_refine_ls_weighting_scheme calc
_refine_ls_wR_factor_obs 0.0312
_reflns_number_observed 2534
_reflns_number_total 3002
_reflns_observed_criterion F~o~^2^>3\s(F~o~)^2^
_cod_data_source_file cr1053.cif
_cod_data_source_block cr1053_structure_1_of_1
_cod_depositor_comments
;
The following automatic conversions were performed:

'_refine_ls_weighting_scheme' value '[\s^2^(F~o~) +
0.0005F~o~^2^]^-1^' was changed to 'calc'. New tag
'_refine_ls_weighting_details' was created. The value of the new tag
was set to 'w = [\s^2^(F~o~) + 0.0005F~o~^2^]^-1^'.

Automatic conversion script
Id: cif_fix_values 3143 2015-03-26 13:38:13Z robertas 
;
_cod_database_code 2009368

loop_
_space_group_symop_id
_space_group_symop_operation_xyz
1 x,y,z
2 -x,-y,-z

loop_
_atom_site_label
_atom_site_fract_x
_atom_site_fract_y
_atom_site_fract_z
_atom_site_U_iso_or_equiv
Sn1 .88650(10) .44780(10) .96000(10) .0280(10)
Sn2 1.02620(10) .20500(10) 1.13630(10) .0310(10)
Cl 1.19800(10) .23720(10) 1.22180(10) .0480(10)
O1 .8802(3) .2467(3) 1.0353(3) .0360(10)
O2 1.0204(3) .3910(2) 1.0587(2) .0310(10)
C1 1.1809(4) .0726(4) 1.0156(4) .033(2)
C2 1.1868(5) .0810(4) .8948(4) .043(2)
C3 1.2972(5) .0083(5) .8092(4) .051(2)
C4 1.4008(5) -.0784(5) .8463(5) .054(2)
C5 1.3941(5) -.0913(5) .9661(5) .056(3)
C6 1.2854(5) -.0144(4) 1.0513(5) .049(2)
C7 .8599(5) .1678(4) 1.3110(4) .041(2)
C8 .7235(5) .2374(5) 1.3383(4) .055(2)
C9 .6145(6) .2059(6) 1.4483(5) .077(3)
C10 .6431(7) .1042(6) 1.5319(5) .082(3)
C11 .7772(7) .0368(7) 1.5079(5) .094(4)
C12 .8880(6) .0686(6) 1.3967(5) .070(3)
C13 .9858(4) .4068(4) .7741(4) .036(2)
C14 1.1020(6) .4645(5) .6915(4) .058(2)
C15 1.1735(7) .4326(7) .5728(5) .089(4)
C16 1.1282(8) .3473(7) .5336(6) .094(4)
C17 1.0152(8) .2893(6) .6122(6) .081(4)
C18 .9452(6) .3169(5) .7331(5) .055(2)
C19 .6742(4) .5171(4) 1.0797(4) .035(2)
C20 .6502(5) .6266(5) 1.1331(4) .054(2)
C21 .5169(7) .6652(6) 1.2225(5) .078(3)
C22 .4112(6) .5977(7) 1.2578(5) .077(3)
C23 .4314(5) .4910(7) 1.2045(5) .068(3)
C24 .5648(5) .4496(5) 1.1152(4) .048(2)
H1 .8268 .1904 1.0264 ?
H2 1.1124 .1387 .8703 ?
H3 1.3018 .0179 .7252 ?
H4 1.4778 -.1299 .7877 ?
H5 1.4649 -.1537 .9918 ?
H6 1.2831 -.0220 1.1344 ?
H8 .7032 .3092 1.2804 ?
H9 .5185 .2551 1.4663 ?
H10 .5667 .0814 1.6079 ?
H11 .7973 -.0336 1.5671 ?
H12 .9845 .0208 1.3803 ?
H14 1.1322 .5270 .7179 ?
H15 1.2554 .4706 .5175 ?
H16 1.1764 .3278 .4495 ?
H17 .9843 .2291 .5834 ?
H18 .8679 .2735 .7892 ?
H20 .7255 .6756 1.1084 ?
H21 .5001 .7414 1.2956 ?
H22 .3202 .6247 1.3215 ?
H23 .3540 .4446 1.2284 ?
H24 .5801 .3736 1.0783 ?

loop_
_geom_angle_atom_site_label_1
_geom_angle_atom_site_label_2
_geom_angle_atom_site_label_3
_geom_angle
_geom_angle_publ_flag
O1 Sn1 O2 72.30(10) yes
O2 Sn1 C13 113.90(10) yes
O2 Sn1 C19 109.7(2) yes
O1 Sn1 O2a 145.80(10) yes
C13 Sn1 O2a 99.00(10) yes
Cl Sn2 O1 160.00(10) yes
O1 Sn2 O2 72.60(10) yes
O1 Sn2 C1 93.6(2) yes
Cl Sn2 C7 96.1(2) yes
O2 Sn2 C7 116.40(10) yes
Sn1 O1 Sn2 102.30(10) yes
Sn1 O2 Sn1a 106.40(10) yes
O1 Sn1 C13 93.10(10) yes
O1 Sn1 C19 94.80(10) yes
C13 Sn1 C19 136.0(2) yes
O2 Sn1 O2a 73.60(10) yes
C19 Sn1 O2a 98.20(10) yes
Cl Sn2 O2 87.30(10) yes
Cl Sn2 C1 94.30(10) yes
O2 Sn2 C1 113.60(10) yes
O1 Sn2 C7 93.1(2) yes
C1 Sn2 C7 129.3(2) yes
Sn1 O2 Sn2 112.8(2) yes
Sn2 O2 Sn1a 140.8(2) yes

loop_
_geom_bond_atom_site_label_1
_geom_bond_atom_site_label_2
_geom_bond_distance
_geom_bond_publ_flag
Sn1 O1 2.171(3) yes
Sn1 C13 2.113(4) yes
Sn1 O2a 2.117(3) yes
Sn2 O1 2.180(3) yes
Sn2 C1 2.129(4) yes
Sn1 O2 2.048(3) yes
Sn1 C19 2.120(3) yes
Sn2 Cl 2.480(2) yes
Sn2 O2 2.020(2) yes
Sn2 C7 2.125(4) yes
